data_7152872
loop_
_publ_author_name
'Tambara, Koujiro'
'Panto\,s, G Dan'

_publ_section_title
;
 Conversion of aldoximes into nitriles and amides under mild conditions.
;
_journal_issue 15
_journal_name_full 'Organic &amp; biomolecular chemistry'
_journal_page_first 2466
_journal_page_last 2472
_journal_paper_doi 10.1039/c3ob27362h
_journal_volume 11
_journal_year 2013
_chemical_absolute_configuration
;
791 Friedel pairs were averaged for the refinement
;
_chemical_formula_moiety 'C30 H38 N2 O8'
_chemical_formula_sum 'C30 H38 N2 O8'
_chemical_formula_weight 554.62
_chemical_name_systematic
;
?
;
_space_group_IT_number 1
_symmetry_cell_setting triclinic
_symmetry_space_group_name_Hall 'P 1'
_symmetry_space_group_name_H-M 'P 1'
_atom_sites_solution_hydrogens geom
_atom_sites_solution_primary direct
_atom_sites_solution_secondary difmap
_audit_creation_method SHELXL-97
_cell_angle_alpha 84.286(8)
_cell_angle_beta 79.600(6)
_cell_angle_gamma 76.235(8)
_cell_formula_units_Z 1
_cell_length_a 5.7769(9)
_cell_length_b 8.856(2)
_cell_length_c 14.249(3)
_cell_measurement_reflns_used 50938
_cell_measurement_temperature 180(2)
_cell_measurement_theta_max 22.46
_cell_measurement_theta_min 1.00
_cell_volume 695.2(2)
_computing_cell_refinement 'HKL Scalepack (Otwinowski & Minor 1997)'
_computing_data_collection 'Collect (Nonius B.V. 1998)'
_computing_data_reduction
;
HKL Denzo and Scalepack (Otwinowski & Minor 1997)
;
_computing_publication_material 'SHELXL-97 (Sheldrick 1997)'
_computing_structure_refinement 'SHELXL-97 (Sheldrick 1997)'
_computing_structure_solution 'SIR-92 (Altomare et al. 1994)'
_diffrn_ambient_temperature 180(2)
_diffrn_measured_fraction_theta_full 0.894
_diffrn_measured_fraction_theta_max 0.894
_diffrn_measurement_device_type 'Nonius Kappa CCD'
_diffrn_measurement_method 'Thin slice \w and \f scans'
_diffrn_radiation_source 'fine-focus sealed tube'
_diffrn_radiation_type MoK\a
_diffrn_radiation_wavelength 0.71073
_diffrn_reflns_av_R_equivalents 0.0371
_diffrn_reflns_av_sigmaI/netI 0.0559
_diffrn_reflns_limit_h_max 6
_diffrn_reflns_limit_h_min -6
_diffrn_reflns_limit_k_max 9
_diffrn_reflns_limit_k_min -9
_diffrn_reflns_limit_l_max 15
_diffrn_reflns_limit_l_min -14
_diffrn_reflns_number 2923
_diffrn_reflns_theta_full 22.50
_diffrn_reflns_theta_max 22.50
_diffrn_reflns_theta_min 4.17
_exptl_absorpt_coefficient_mu 0.096
_exptl_absorpt_correction_T_max 1.001
_exptl_absorpt_correction_T_min 0.822
_exptl_absorpt_correction_type multi-scan
_exptl_absorpt_process_details
;
multi-scan from symmetry-related measurements
Sortav (Blessing 1995)
;
_exptl_crystal_colour colourless
_exptl_crystal_density_diffrn 1.325
_exptl_crystal_density_method 'not measured'
_exptl_crystal_description block
_exptl_crystal_F_000 296
_exptl_crystal_size_max 0.23
_exptl_crystal_size_mid 0.16
_exptl_crystal_size_min 0.07
_refine_diff_density_max 0.330
_refine_diff_density_min -0.279
_refine_diff_density_rms 0.071
_refine_ls_abs_structure_details 'Flack H D (1983), Acta Cryst. A39, 876-881'
_refine_ls_abs_structure_Flack 0(6)
_refine_ls_extinction_method none
_refine_ls_goodness_of_fit_ref 1.067
_refine_ls_hydrogen_treatment constr
_refine_ls_matrix_type full
_refine_ls_number_parameters 367
_refine_ls_number_reflns 1631
_refine_ls_number_restraints 3
_refine_ls_restrained_S_all 1.066
_refine_ls_R_factor_all 0.1024
_refine_ls_R_factor_gt 0.0934
_refine_ls_shift/su_max 0.004
_refine_ls_shift/su_mean 0.001
_refine_ls_structure_factor_coef Fsqd
_refine_ls_weighting_details 'calc w=1/[\s^2^(Fo^2^)+(0.1408P)^2^+2.3827P] where P=(Fo^2^+2Fc^2^)/3'
_refine_ls_weighting_scheme calc
_refine_ls_wR_factor_gt 0.2637
_refine_ls_wR_factor_ref 0.2715
_reflns_number_gt 1428
_reflns_number_total 1631
_reflns_threshold_expression >2sigma(I)
_cod_data_source_file c3ob27362h.txt
_cod_data_source_block js1108
_cod_original_sg_symbol_H-M P1
_cod_database_code 7152872

loop_
_symmetry_equiv_pos_as_xyz
'x, y, z'

loop_
_atom_site_label
_atom_site_type_symbol
_atom_site_fract_x
_atom_site_fract_y
_atom_site_fract_z
_atom_site_U_iso_or_equiv
_atom_site_adp_type
_atom_site_occupancy
_atom_site_symmetry_multiplicity
_atom_site_calc_flag
_atom_site_refinement_flags
N1A N 0.8000(19) 0.2246(12) 0.3303(8) 0.042(3) Uani 1 1 d .
N1 N 0.184(2) 0.7820(13) 0.6653(9) 0.047(3) Uani 1 1 d .
O1C O 1.1067(18) 0.3492(12) 0.2962(8) 0.057(3) Uani 1 1 d .
O1B O 0.5311(17) 0.0716(12) 0.3916(7) 0.054(3) Uani 1 1 d .
O1A O 0.4536(17) 0.9287(10) 0.6124(8) 0.052(3) Uani 1 1 d .
O1 O -0.1016(19) 0.6381(12) 0.7067(8) 0.061(3) Uani 1 1 d .
O2A O 1.1086(17) -0.0312(12) 0.3922(8) 0.056(3) Uani 1 1 d .
H2AA H 1.2177 -0.0101 0.4169 0.085 Uiso 1 1 calc R
O2 O -0.116(2) 1.0467(13) 0.6060(9) 0.068(3) Uani 1 1 d .
H2A H -0.2414 1.0120 0.6106 0.102 Uiso 1 1 calc R
O3 O -0.264(2) 1.1088(13) 0.7620(9) 0.069(3) Uani 1 1 d .
O3A O 1.1898(19) -0.1362(12) 0.2435(8) 0.064(3) Uani 1 1 d .
C1 C 0.440(2) 0.5586(17) 0.5297(10) 0.044(3) Uani 1 1 d .
C1A C 0.569(2) 0.4431(15) 0.4643(9) 0.036(3) Uani 1 1 d .
C2 C 0.135(2) 0.4050(14) 0.5837(11) 0.041(3) Uani 1 1 d .
H2B H -0.0120 0.3913 0.6218 0.050 Uiso 1 1 calc R
C2A C 0.728(2) 0.7156(16) 0.4742(11) 0.048(4) Uani 1 1 d .
H2AB H 0.7887 0.8061 0.4757 0.057 Uiso 1 1 calc R
C2B C 0.265(2) 0.2915(15) 0.5204(10) 0.041(3) Uani 1 1 d .
H2BA H 0.2092 0.1997 0.5177 0.049 Uiso 1 1 calc R
C2C C 0.845(3) 0.6006(17) 0.4094(11) 0.052(4) Uani 1 1 d .
H2CA H 0.9847 0.6169 0.3665 0.062 Uiso 1 1 calc R
C3B C 0.467(2) 0.3122(15) 0.4642(11) 0.045(4) Uani 1 1 d .
C3C C 0.771(2) 0.4675(15) 0.4047(10) 0.041(3) Uani 1 1 d .
C3A C 0.520(2) 0.6927(15) 0.5367(10) 0.041(3) Uani 1 1 d .
C3 C 0.217(2) 0.5337(14) 0.5913(10) 0.038(3) Uani 1 1 d .
C4A C 0.393(2) 0.8110(16) 0.6064(10) 0.043(3) Uani 1 1 d .
C4C C 0.909(2) 0.3447(15) 0.3402(10) 0.044(4) Uani 1 1 d .
C4 C 0.087(2) 0.6546(17) 0.6564(12) 0.053(4) Uani 1 1 d .
C4B C 0.598(2) 0.1946(15) 0.3930(10) 0.046(4) Uani 1 1 d .
C5 C 0.050(2) 0.8920(14) 0.7359(11) 0.044(4) Uani 1 1 d .
H5A H -0.0872 0.8470 0.7705 0.053 Uiso 1 1 calc R
C5A C 0.920(3) 0.1002(18) 0.2571(11) 0.050(4) Uani 1 1 d .
H5AA H 0.8077 0.0298 0.2574 0.060 Uiso 1 1 calc R
C6A C 0.965(3) 0.1756(18) 0.1573(11) 0.057(4) Uani 1 1 d .
H6AA H 1.0380 0.2649 0.1609 0.068 Uiso 1 1 calc R
H6AB H 1.0854 0.0994 0.1170 0.068 Uiso 1 1 calc R
C6 C 0.197(2) 0.9145(16) 0.8147(11) 0.050(3) Uani 1 1 d .
H6A H 0.3258 0.9682 0.7835 0.059 Uiso 1 1 calc R
H6B H 0.0872 0.9849 0.8616 0.059 Uiso 1 1 calc R
C7A C 0.751(3) 0.232(2) 0.1088(12) 0.064(4) Uani 1 1 d .
H7AA H 0.6185 0.2949 0.1537 0.077 Uiso 1 1 calc R
C7 C 0.314(3) 0.7694(19) 0.8693(14) 0.067(5) Uani 1 1 d .
H7A H 0.4295 0.7004 0.8218 0.080 Uiso 1 1 calc R
C8A C 0.454(3) 0.806(2) 0.9364(13) 0.072(5) Uani 1 1 d .
H8AA H 0.5790 0.8574 0.9014 0.109 Uiso 1 1 calc R
H8AB H 0.5298 0.7096 0.9695 0.109 Uiso 1 1 calc R
H8AC H 0.3462 0.8755 0.9832 0.109 Uiso 1 1 calc R
C8 C 0.131(3) 0.6777(19) 0.9220(15) 0.071(5) Uani 1 1 d .
H8A H 0.2116 0.5936 0.9631 0.106 Uiso 1 1 calc R
H8B H 0.0647 0.6334 0.8754 0.106 Uiso 1 1 calc R
H8C H 0.0004 0.7476 0.9612 0.106 Uiso 1 1 calc R
C8B C 0.661(4) 0.088(2) 0.0800(14) 0.081(5) Uani 1 1 d .
H8BA H 0.6499 0.0123 0.1350 0.122 Uiso 1 1 calc R
H8BB H 0.7754 0.0375 0.0267 0.122 Uiso 1 1 calc R
H8BC H 0.5013 0.1252 0.0608 0.122 Uiso 1 1 calc R
C8C C 0.803(5) 0.329(2) 0.0212(17) 0.101(7) Uani 1 1 d .
H8CA H 0.8449 0.4230 0.0374 0.151 Uiso 1 1 calc R
H8CB H 0.6592 0.3588 -0.0101 0.151 Uiso 1 1 calc R
H8CC H 0.9377 0.2701 -0.0222 0.151 Uiso 1 1 calc R
C9A C 1.150(3) 0.0044(17) 0.2925(12) 0.055(4) Uani 1 1 d .
H9AA H 1.2875 0.0572 0.2734 0.066 Uiso 1 1 calc R
C9 C -0.062(2) 1.0506(15) 0.6963(10) 0.041(3) Uani 1 1 d .
H9A H 0.0557 1.1188 0.6920 0.049 Uiso 1 1 calc R
C10A C 1.418(3) -0.240(2) 0.2575(15) 0.069(5) Uani 1 1 d .
H10A H 1.4117 -0.2785 0.3254 0.082 Uiso 1 1 calc R
H10B H 1.5504 -0.1841 0.2404 0.082 Uiso 1 1 calc R
C10 C -0.361(3) 1.2724(19) 0.7492(16) 0.073(5) Uani 1 1 d .
H10C H -0.3804 1.3009 0.6816 0.088 Uiso 1 1 calc R
H10D H -0.2519 1.3320 0.7666 0.088 Uiso 1 1 calc R
C11A C 1.465(4) -0.373(2) 0.1969(16) 0.094(6) Uani 1 1 d .
H11A H 1.6222 -0.4413 0.2042 0.141 Uiso 1 1 calc R
H11B H 1.4668 -0.3343 0.1300 0.141 Uiso 1 1 calc R
H11C H 1.3381 -0.4310 0.2162 0.141 Uiso 1 1 calc R
C11 C -0.606(3) 1.3097(19) 0.8137(13) 0.063(4) Uani 1 1 d .
H11D H -0.6748 1.4220 0.8085 0.095 Uiso 1 1 calc R
H11E H -0.5857 1.2775 0.8801 0.095 Uiso 1 1 calc R
H11F H -0.7149 1.2536 0.7941 0.095 Uiso 1 1 calc R

loop_
_atom_site_aniso_label
_atom_site_aniso_U_11
_atom_site_aniso_U_22
_atom_site_aniso_U_33
_atom_site_aniso_U_23
_atom_site_aniso_U_13
_atom_site_aniso_U_12
N1A 0.043(6) 0.036(7) 0.041(7) -0.007(5) 0.000(5) -0.001(5)
N1 0.050(7) 0.040(7) 0.054(8) -0.004(6) -0.009(6) -0.014(6)
O1C 0.053(6) 0.062(7) 0.060(7) -0.002(5) 0.002(6) -0.030(5)
O1B 0.055(6) 0.057(7) 0.053(6) -0.007(5) -0.004(5) -0.021(5)
O1A 0.051(5) 0.030(5) 0.074(7) -0.019(5) 0.007(5) -0.011(5)
O1 0.059(6) 0.044(6) 0.080(8) -0.023(5) 0.010(6) -0.021(5)
O2A 0.054(6) 0.058(6) 0.055(7) -0.019(5) -0.016(5) 0.003(5)
O2 0.062(6) 0.061(7) 0.087(9) 0.000(6) -0.006(6) -0.031(6)
O3 0.082(8) 0.050(7) 0.077(8) -0.010(5) -0.017(6) -0.012(6)
O3A 0.069(6) 0.050(6) 0.066(7) -0.031(5) -0.015(6) 0.013(5)
C1 0.042(7) 0.042(8) 0.049(9) 0.007(7) -0.006(7) -0.016(7)
C1A 0.049(7) 0.026(7) 0.033(7) -0.011(5) -0.011(6) 0.003(6)
C2 0.038(7) 0.029(7) 0.060(9) 0.005(6) -0.011(7) -0.014(6)
C2A 0.038(8) 0.040(9) 0.064(10) 0.002(7) -0.014(7) -0.003(7)
C2B 0.043(8) 0.032(8) 0.056(9) -0.013(6) -0.002(7) -0.024(6)
C2C 0.045(8) 0.057(10) 0.050(9) -0.012(7) 0.001(7) -0.007(7)
C3B 0.037(8) 0.037(8) 0.061(10) -0.015(7) -0.015(7) -0.001(6)
C3C 0.032(7) 0.039(8) 0.057(9) -0.003(7) -0.015(7) -0.013(6)
C3A 0.043(8) 0.032(8) 0.050(9) 0.001(6) -0.010(7) -0.011(6)
C3 0.038(7) 0.030(7) 0.040(8) -0.002(6) 0.008(6) -0.009(6)
C4A 0.041(8) 0.041(9) 0.048(9) -0.001(6) -0.009(7) -0.015(7)
C4C 0.048(9) 0.034(8) 0.052(9) -0.017(7) 0.005(8) -0.017(7)
C4 0.032(8) 0.052(10) 0.075(11) 0.013(8) -0.015(8) -0.012(7)
C4B 0.050(9) 0.032(8) 0.059(10) -0.009(7) -0.005(7) -0.018(7)
C5 0.049(8) 0.025(7) 0.070(10) 0.017(7) -0.026(7) -0.025(6)
C5A 0.059(9) 0.045(9) 0.048(9) -0.020(6) -0.005(7) -0.009(7)
C6A 0.063(9) 0.055(9) 0.048(9) -0.019(7) 0.004(7) -0.008(7)
C6 0.049(7) 0.037(7) 0.065(9) -0.005(6) -0.004(7) -0.019(6)
C7A 0.067(10) 0.066(11) 0.051(9) 0.002(8) -0.002(8) -0.006(8)
C7 0.055(9) 0.055(10) 0.094(13) 0.013(9) -0.013(9) -0.027(8)
C8A 0.079(11) 0.068(11) 0.071(12) 0.003(9) -0.022(10) -0.013(9)
C8 0.049(8) 0.062(10) 0.103(14) 0.011(9) -0.021(9) -0.014(8)
C8B 0.082(12) 0.079(13) 0.078(12) -0.021(10) -0.007(10) -0.009(10)
C8C 0.14(2) 0.069(13) 0.097(16) -0.013(12) -0.040(15) -0.014(13)
C9A 0.045(8) 0.046(9) 0.081(11) -0.006(7) -0.021(8) -0.013(7)
C9 0.027(6) 0.038(7) 0.060(9) -0.002(6) -0.008(6) -0.012(6)
C10A 0.048(9) 0.050(9) 0.098(14) -0.008(9) -0.015(9) 0.012(7)
C10 0.069(11) 0.046(10) 0.111(15) -0.005(9) -0.032(11) -0.014(8)
C11A 0.128(17) 0.071(13) 0.090(14) 0.013(11) -0.039(14) -0.027(12)
C11 0.047(8) 0.056(10) 0.080(11) 0.000(8) -0.010(8) 0.000(7)

loop_
_atom_type_symbol
_atom_type_description
_atom_type_scat_dispersion_real
_atom_type_scat_dispersion_imag
_atom_type_scat_source
C C 0.0033 0.0016 'International Tables Vol C Tables 4.2.6.8 and 6.1.1.4'
H H 0.0000 0.0000 'International Tables Vol C Tables 4.2.6.8 and 6.1.1.4'
N N 0.0061 0.0033 'International Tables Vol C Tables 4.2.6.8 and 6.1.1.4'
O O 0.0106 0.0060 'International Tables Vol C Tables 4.2.6.8 and 6.1.1.4'

loop_
_geom_angle_atom_site_label_1
_geom_angle_atom_site_label_2
_geom_angle_atom_site_label_3
_geom_angle
C4C N1A C4B 123.3(11)
C4C N1A C5A 120.8(11)
C4B N1A C5A 115.3(11)
C4 N1 C4A 123.1(13)
C4 N1 C5 117.0(12)
C4A N1 C5 119.8(11)
C9A O2A H2AA 109.5
C9 O2 H2A 109.5
C9 O3 C10 114.9(13)
C9A O3A C10A 111.2(11)
C3A C1 C1A 121.8(11)
C3A C1 C3 119.4(13)
C1A C1 C3 118.8(11)
C3C C1A C3B 124.6(12)
C3C C1A C1 119.3(11)
C3B C1A C1 116.0(11)
C3 C2 C2B 120.9(12)
C3 C2 H2B 119.6
C2B C2 H2B 119.6
C3A C2A C2C 118.1(12)
C3A C2A H2AB 121.0
C2C C2A H2AB 121.0
C3B C2B C2 120.0(11)
C3B C2B H2BA 120.0
C2 C2B H2BA 120.0
C3C C2C C2A 123.8(13)
C3C C2C H2CA 118.1
C2A C2C H2CA 118.1
C2B C3B C1A 124.4(13)
C2B C3B C4B 119.8(11)
C1A C3B C4B 115.8(12)
C1A C3C C2C 119.1(13)
C1A C3C C4C 118.9(11)
C2C C3C C4C 121.9(12)
C1 C3A C2A 117.9(13)
C1 C3A C4A 122.6(12)
C2A C3A C4A 119.4(11)
C2 C3 C4 122.5(12)
C2 C3 C1 119.8(12)
C4 C3 C1 117.6(11)
O1A C4A N1 119.4(13)
O1A C4A C3A 124.2(12)
N1 C4A C3A 116.4(11)
O1C C4C N1A 120.9(12)
O1C C4C C3C 121.9(11)
N1A C4C C3C 117.2(11)
O1 C4 N1 120.6(15)
O1 C4 C3 118.8(12)
N1 C4 C3 120.5(12)
O1B C4B N1A 121.1(13)
O1B C4B C3B 120.3(13)
N1A C4B C3B 118.6(11)
N1 C5 C9 115.4(12)
N1 C5 C6 114.5(11)
C9 C5 C6 107.7(10)
N1 C5 H5A 106.2
C9 C5 H5A 106.2
C6 C5 H5A 106.2
C6A C5A C9A 113.9(13)
C6A C5A N1A 110.8(12)
C9A C5A N1A 106.8(11)
C6A C5A H5AA 108.4
C9A C5A H5AA 108.4
N1A C5A H5AA 108.4
C7A C6A C5A 116.4(13)
C7A C6A H6AA 108.2
C5A C6A H6AA 108.2
C7A C6A H6AB 108.2
C5A C6A H6AB 108.2
H6AA C6A H6AB 107.3
C7 C6 C5 117.2(11)
C7 C6 H6A 108.0
C5 C6 H6A 108.0
C7 C6 H6B 108.0
C5 C6 H6B 108.0
H6A C6 H6B 107.2
C8C C7A C6A 112.4(16)
C8C C7A C8B 107.7(15)
C6A C7A C8B 110.4(14)
C8C C7A H7AA 108.7
C6A C7A H7AA 108.7
C8B C7A H7AA 108.7
C8A C7 C6 111.5(14)
C8A C7 C8 109.9(16)
C6 C7 C8 112.6(12)
C8A C7 H7A 107.5
C6 C7 H7A 107.5
C8 C7 H7A 107.5
C7 C8A H8AA 109.5
C7 C8A H8AB 109.5
H8AA C8A H8AB 109.5
C7 C8A H8AC 109.5
H8AA C8A H8AC 109.5
H8AB C8A H8AC 109.5
C7 C8 H8A 109.5
C7 C8 H8B 109.5
H8A C8 H8B 109.5
C7 C8 H8C 109.5
H8A C8 H8C 109.5
H8B C8 H8C 109.5
C7A C8B H8BA 109.5
C7A C8B H8BB 109.5
H8BA C8B H8BB 109.5
C7A C8B H8BC 109.5
H8BA C8B H8BC 109.5
H8BB C8B H8BC 109.5
C7A C8C H8CA 109.5
C7A C8C H8CB 109.5
H8CA C8C H8CB 109.5
C7A C8C H8CC 109.5
H8CA C8C H8CC 109.5
H8CB C8C H8CC 109.5
O2A C9A O3A 109.1(11)
O2A C9A C5A 111.6(12)
O3A C9A C5A 101.0(11)
O2A C9A H9AA 111.5
O3A C9A H9AA 111.5
C5A C9A H9AA 111.5
O2 C9 O3 112.5(11)
O2 C9 C5 112.3(12)
O3 C9 C5 106.5(12)
O2 C9 H9A 108.5
O3 C9 H9A 108.5
C5 C9 H9A 108.5
O3A C10A C11A 109.1(15)
O3A C10A H10A 109.9
C11A C10A H10A 109.9
O3A C10A H10B 109.8
C11A C10A H10B 109.8
H10A C10A H10B 108.3
O3 C10 C11 107.5(14)
O3 C10 H10C 110.2
C11 C10 H10C 110.2
O3 C10 H10D 110.2
C11 C10 H10D 110.2
H10C C10 H10D 108.5
C10A C11A H11A 109.5
C10A C11A H11B 109.5
H11A C11A H11B 109.5
C10A C11A H11C 109.5
H11A C11A H11C 109.5
H11B C11A H11C 109.5
C10 C11 H11D 109.5
C10 C11 H11E 109.5
H11D C11 H11E 109.5
C10 C11 H11F 109.5
H11D C11 H11F 109.5
H11E C11 H11F 109.5

loop_
_geom_bond_atom_site_label_1
_geom_bond_atom_site_label_2
_geom_bond_distance
N1A C4C 1.388(16)
N1A C4B 1.397(18)
N1A C5A 1.545(19)
N1 C4 1.399(18)
N1 C4A 1.405(19)
N1 C5 1.45(2)
O1C C4C 1.207(16)
O1B C4B 1.243(16)
O1A C4A 1.190(15)
O1 C4 1.221(18)
O2A C9A 1.414(19)
O2A H2AA 0.8400
O2 C9 1.385(18)
O2 H2A 0.8400
O3 C9 1.386(18)
O3 C10 1.430(19)
O3A C9A 1.439(18)
O3A C10A 1.454(18)
C1 C3A 1.391(17)
C1 C1A 1.431(16)
C1 C3 1.471(18)
C1A C3C 1.36(2)
C1A C3B 1.420(18)
C2 C3 1.354(17)
C2 C2B 1.401(19)
C2 H2B 0.9500
C2A C3A 1.41(2)
C2A C2C 1.41(2)
C2A H2AB 0.9500
C2B C3B 1.33(2)
C2B H2BA 0.9500
C2C C3C 1.360(19)
C2C H2CA 0.9500
C3B C4B 1.50(2)
C3C C4C 1.479(19)
C3A C4A 1.48(2)
C3 C4 1.46(2)
C5 C9 1.500(17)
C5 C6 1.581(19)
C5 H5A 1.0000
C5A C6A 1.51(2)
C5A C9A 1.54(2)
C5A H5AA 1.0000
C6A C7A 1.48(2)
C6A H6AA 0.9900
C6A H6AB 0.9900
C6 C7 1.51(2)
C6 H6A 0.9900
C6 H6B 0.9900
C7A C8C 1.47(3)
C7A C8B 1.61(2)
C7A H7AA 1.0000
C7 C8A 1.46(2)
C7 C8 1.53(2)
C7 H7A 1.0000
C8A H8AA 0.9800
C8A H8AB 0.9800
C8A H8AC 0.9800
C8 H8A 0.9800
C8 H8B 0.9800
C8 H8C 0.9800
C8B H8BA 0.9800
C8B H8BB 0.9800
C8B H8BC 0.9800
C8C H8CA 0.9800
C8C H8CB 0.9800
C8C H8CC 0.9800
C9A H9AA 1.0000
C9 H9A 1.0000
C10A C11A 1.47(3)
C10A H10A 0.9900
C10A H10B 0.9900
C10 C11 1.52(3)
C10 H10C 0.9900
C10 H10D 0.9900
C11A H11A 0.9800
C11A H11B 0.9800
C11A H11C 0.9800
C11 H11D 0.9800
C11 H11E 0.9800
C11 H11F 0.9800
